data_7152063
loop_
_publ_author_name
'Camp, Jason E.'
'Craig, Donald'
'Funai, Kiyohiko'
'White, Andrew J. P.'

_publ_section_title
;
 Decarboxylative Claisen rearrangement reactions: synthesis and reactivity
 of alkylidene-substituted indolines.
;
_journal_issue 22
_journal_name_full 'Organic &amp; biomolecular chemistry'
_journal_page_first 7904
_journal_page_last 7912
_journal_paper_doi 10.1039/c1ob06212c
_journal_volume 9
_journal_year 2011
_chemical_formula_moiety 'C25 H25 N O4 S2, 0.10H2O'
_chemical_formula_sum 'C25 H25.2 N O4.1 S2'
_chemical_formula_weight 469.38
_chemical_name_systematic
;
?
;
_space_group_IT_number 2
_symmetry_cell_setting triclinic
_symmetry_space_group_name_Hall '-P 1'
_symmetry_space_group_name_H-M 'P -1'
_atom_sites_solution_hydrogens geom
_atom_sites_solution_primary direct
_atom_sites_solution_secondary difmap
_audit_creation_method SHELXL-97
_cell_angle_alpha 79.253(3)
_cell_angle_beta 76.645(3)
_cell_angle_gamma 86.290(3)
_cell_formula_units_Z 2
_cell_length_a 9.1743(3)
_cell_length_b 9.9834(4)
_cell_length_c 13.0708(4)
_cell_measurement_reflns_used 4194
_cell_measurement_temperature 173(2)
_cell_measurement_theta_max 28.9598
_cell_measurement_theta_min 3.0451
_cell_volume 1144.07(7)
_computing_cell_refinement 'CrysAlis RED, Oxford Diffraction Ltd'
_computing_data_collection 'CrysAlis CCD, Oxford Diffraction Ltd'
_computing_data_reduction 'CrysAlis RED, Oxford Diffraction Ltd'
_computing_molecular_graphics 'Bruker SHELXTL'
_computing_publication_material 'Bruker SHELXTL'
_computing_structure_refinement 'SHELXL-97 (Sheldrick, 1997)'
_computing_structure_solution 'SHELXS-97 (Sheldrick, 1990)'
_diffrn_ambient_temperature 173(2)
_diffrn_detector_area_resol_mean 15.9832
_diffrn_measured_fraction_theta_full 0.987
_diffrn_measured_fraction_theta_max 0.836
_diffrn_measurement_device_type 'OD Xcalibur 3'
_diffrn_measurement_method 'omega scans'
_diffrn_radiation_monochromator graphite
_diffrn_radiation_source 'Enhance (Mo) X-ray Source'
_diffrn_radiation_type MoK\a
_diffrn_radiation_wavelength 0.71073
_diffrn_reflns_av_R_equivalents 0.0160
_diffrn_reflns_av_sigmaI/netI 0.0462
_diffrn_reflns_limit_h_max 12
_diffrn_reflns_limit_h_min -12
_diffrn_reflns_limit_k_max 12
_diffrn_reflns_limit_k_min -12
_diffrn_reflns_limit_l_max 14
_diffrn_reflns_limit_l_min -17
_diffrn_reflns_number 8098
_diffrn_reflns_theta_full 26.00
_diffrn_reflns_theta_max 29.02
_diffrn_reflns_theta_min 3.05
_diffrn_standards_number 0
_exptl_absorpt_coefficient_mu 0.266
_exptl_absorpt_correction_T_max 0.989
_exptl_absorpt_correction_T_min 0.925
_exptl_absorpt_correction_type analytical
_exptl_absorpt_process_details
;
CrysAlisPro, Oxford Diffraction Ltd.,
Version 1.171.33.41 (release 06-05-2009 CrysAlis171 .NET)
(compiled May 6 2009,17:20:42)
Analytical numeric absorption correction using a multifaceted crystal
model based on expressions derived by R.C. Clark & J.S. Reid.
(Clark, R. C. & Reid, J. S. (1995). Acta Cryst. A51, 887-897)
;
_exptl_crystal_colour 'Pale yellow'
_exptl_crystal_density_diffrn 1.363
_exptl_crystal_density_method 'not measured'
_exptl_crystal_description 'platy needles'
_exptl_crystal_F_000 494
_exptl_crystal_size_max 0.49
_exptl_crystal_size_mid 0.12
_exptl_crystal_size_min 0.04
_refine_diff_density_max 0.406
_refine_diff_density_min -0.477
_refine_diff_density_rms 0.047
_refine_ls_extinction_method none
_refine_ls_goodness_of_fit_ref 0.988
_refine_ls_hydrogen_treatment constr
_refine_ls_matrix_type full
_refine_ls_number_parameters 295
_refine_ls_number_reflns 5098
_refine_ls_number_restraints 0
_refine_ls_restrained_S_all 0.988
_refine_ls_R_factor_all 0.0569
_refine_ls_R_factor_gt 0.0392
_refine_ls_shift/su_max 0.000
_refine_ls_shift/su_mean 0.000
_refine_ls_structure_factor_coef Fsqd
_refine_ls_weighting_details 'calc w=1/[\s^2^(Fo^2^)+(0.0577P)^2^+0.0000P] where P=(Fo^2^+2Fc^2^)/3'
_refine_ls_weighting_scheme calc
_refine_ls_wR_factor_gt 0.0991
_refine_ls_wR_factor_ref 0.1024
_reflns_number_gt 3652
_reflns_number_total 5098
_reflns_threshold_expression >2sigma(I)
_cod_data_source_file c1ob06212c.txt
_cod_data_source_block 3
_cod_depositor_comments
;
The following automatic conversions were performed:

'_symmetry_cell_setting' value 'Triclinic' changed to 'triclinic'
according to /home/saulius/struct/CIF-dictionaries/cif_core.dic
dictionary named 'cif_core.dic' version 2.4.1 from 2010-06-29.

Automatic conversion script
Id: cif_fix_values 1715 2011-07-08 13:25:40Z adriana 
;
_cod_original_cell_volume 1144.06(7)
_cod_original_sg_symbol_H-M P-1
_cod_original_formula_sum 'C25 H25.20 N O4.10 S2'
_cod_database_code 7152063

loop_
_symmetry_equiv_pos_as_xyz
'x, y, z'
'-x, -y, -z'

loop_
_atom_site_label
_atom_site_type_symbol
_atom_site_fract_x
_atom_site_fract_y
_atom_site_fract_z
_atom_site_U_iso_or_equiv
_atom_site_adp_type
_atom_site_occupancy
_atom_site_symmetry_multiplicity
_atom_site_calc_flag
_atom_site_refinement_flags
_atom_site_disorder_assembly
_atom_site_disorder_group
N1 N 0.65944(15) 0.57258(15) 0.24154(10) 0.0230(3) Uani 1 1 d . . .
C2 C 0.51000(18) 0.54924(19) 0.31891(13) 0.0239(4) Uani 1 1 d . . .
H2A H 0.5082 0.4562 0.3636 0.029 Uiso 1 1 calc R . .
C3 C 0.40002(19) 0.55972(17) 0.24707(13) 0.0224(4) Uani 1 1 d . . .
C4 C 0.4821(2) 0.61138(17) 0.13870(13) 0.0235(4) Uani 1 1 d . . .
C5 C 0.4325(2) 0.65317(19) 0.04403(14) 0.0317(4) Uani 1 1 d . . .
H5A H 0.3287 0.6555 0.0445 0.038 Uiso 1 1 calc R . .
C6 C 0.5375(3) 0.6910(2) -0.05034(15) 0.0383(5) Uani 1 1 d . . .
H6A H 0.5052 0.7194 -0.1152 0.046 Uiso 1 1 calc R . .
C7 C 0.6875(3) 0.6881(2) -0.05154(15) 0.0374(5) Uani 1 1 d . . .
H7A H 0.7574 0.7133 -0.1175 0.045 Uiso 1 1 calc R . .
C8 C 0.7393(2) 0.64918(19) 0.04157(14) 0.0315(4) Uani 1 1 d . . .
H8A H 0.8431 0.6482 0.0407 0.038 Uiso 1 1 calc R . .
C9 C 0.6338(2) 0.61172(17) 0.13582(13) 0.0230(4) Uani 1 1 d . . .
S10 S 0.80504(5) 0.47832(5) 0.26498(4) 0.02667(13) Uani 1 1 d . . .
O11 O 0.93407(13) 0.54468(14) 0.19571(10) 0.0363(3) Uani 1 1 d . . .
O12 O 0.78922(14) 0.45650(14) 0.37843(10) 0.0331(3) Uani 1 1 d . . .
C13 C 0.78980(19) 0.32138(19) 0.22661(14) 0.0267(4) Uani 1 1 d . . .
C14 C 0.8658(2) 0.2996(2) 0.12640(15) 0.0359(5) Uani 1 1 d . . .
H14A H 0.9294 0.3673 0.0798 0.043 Uiso 1 1 calc R . .
C15 C 0.8482(2) 0.1787(2) 0.09483(17) 0.0422(5) Uani 1 1 d . . .
H15A H 0.9002 0.1641 0.0259 0.051 Uiso 1 1 calc R . .
C16 C 0.7565(2) 0.0779(2) 0.16103(17) 0.0395(5) Uani 1 1 d . . .
C17 C 0.6825(2) 0.1019(2) 0.26121(17) 0.0404(5) Uani 1 1 d . . .
H17A H 0.6194 0.0339 0.3079 0.048 Uiso 1 1 calc R . .
C18 C 0.6982(2) 0.2219(2) 0.29471(15) 0.0338(5) Uani 1 1 d . . .
H18A H 0.6468 0.2364 0.3638 0.041 Uiso 1 1 calc R . .
C19 C 0.7349(3) -0.0523(2) 0.1249(2) 0.0591(7) Uani 1 1 d . . .
H19A H 0.7210 -0.1273 0.1862 0.089 Uiso 1 1 calc R . .
H19B H 0.8233 -0.0717 0.0709 0.089 Uiso 1 1 calc R . .
H19C H 0.6462 -0.0427 0.0941 0.089 Uiso 1 1 calc R . .
C20 C 0.4835(2) 0.6578(2) 0.38951(14) 0.0322(4) Uani 1 1 d . . .
H20A H 0.5573 0.6453 0.4342 0.048 Uiso 1 1 calc R . .
H20B H 0.3823 0.6494 0.4352 0.048 Uiso 1 1 calc R . .
H20C H 0.4937 0.7484 0.3445 0.048 Uiso 1 1 calc R . .
C21 C 0.2565(2) 0.52574(18) 0.27489(14) 0.0274(4) Uani 1 1 d . . .
H21A H 0.2016 0.5440 0.2203 0.033 Uiso 1 1 calc R . .
C22 C 0.1735(2) 0.46171(18) 0.38348(14) 0.0281(4) Uani 1 1 d . . .
H22A H 0.0667 0.4912 0.3944 0.034 Uiso 1 1 calc R . .
H22B H 0.2160 0.4908 0.4387 0.034 Uiso 1 1 calc R . .
S23 S 0.18869(6) 0.27953(5) 0.39543(4) 0.03294(14) Uani 1 1 d . . .
O24 O 0.14357(18) 0.24295(15) 0.30762(11) 0.0484(4) Uani 1 1 d . . .
O25 O 0.33629(16) 0.23870(15) 0.41173(12) 0.0514(4) Uani 1 1 d . . .
C26 C 0.0567(2) 0.21592(18) 0.51176(14) 0.0285(4) Uani 1 1 d . . .
C27 C 0.0823(2) 0.2215(2) 0.61148(16) 0.0407(5) Uani 1 1 d . . .
H27A H 0.1710 0.2607 0.6174 0.049 Uiso 1 1 calc R . .
C28 C -0.0225(3) 0.1693(2) 0.70200(16) 0.0460(6) Uani 1 1 d . . .
H28A H -0.0066 0.1756 0.7702 0.055 Uiso 1 1 calc R . .
C29 C -0.1503(2) 0.10815(19) 0.69552(16) 0.0389(5) Uani 1 1 d . . .
C30 C -0.1739(2) 0.1035(2) 0.59600(16) 0.0378(5) Uani 1 1 d . . .
H30A H -0.2616 0.0623 0.5905 0.045 Uiso 1 1 calc R . .
C31 C -0.0724(2) 0.15765(19) 0.50378(15) 0.0316(4) Uani 1 1 d . . .
H31A H -0.0911 0.1549 0.4357 0.038 Uiso 1 1 calc R . .
C32 C -0.2627(3) 0.0496(2) 0.79552(18) 0.0624(8) Uani 1 1 d . . .
H32A H -0.2098 -0.0019 0.8479 0.094 Uiso 1 1 calc R . .
H32B H -0.3293 -0.0112 0.7778 0.094 Uiso 1 1 calc R . .
H32C H -0.3221 0.1240 0.8256 0.094 Uiso 1 1 calc R . .
O40 O 0.470(2) -0.042(2) 0.4810(17) 0.088(6) Uiso 0.10 1 d P A -1

loop_
_atom_site_aniso_label
_atom_site_aniso_U_11
_atom_site_aniso_U_22
_atom_site_aniso_U_33
_atom_site_aniso_U_23
_atom_site_aniso_U_13
_atom_site_aniso_U_12
N1 0.0190(7) 0.0300(8) 0.0185(7) -0.0046(6) -0.0009(6) -0.0010(6)
C2 0.0192(9) 0.0303(10) 0.0196(8) -0.0015(7) -0.0011(7) -0.0021(7)
C3 0.0239(9) 0.0195(9) 0.0240(9) -0.0045(7) -0.0050(8) 0.0002(7)
C4 0.0290(10) 0.0201(9) 0.0218(8) -0.0048(7) -0.0052(8) -0.0014(7)
C5 0.0404(11) 0.0283(10) 0.0294(10) -0.0048(8) -0.0142(9) 0.0012(9)
C6 0.0623(15) 0.0314(11) 0.0210(9) -0.0026(8) -0.0107(10) 0.0006(10)
C7 0.0545(14) 0.0291(11) 0.0220(9) -0.0026(8) 0.0040(9) -0.0049(10)
C8 0.0357(11) 0.0295(10) 0.0247(9) -0.0060(8) 0.0048(8) -0.0054(8)
C9 0.0290(10) 0.0184(9) 0.0218(9) -0.0052(7) -0.0044(8) -0.0017(7)
S10 0.0200(2) 0.0341(3) 0.0288(2) -0.01113(19) -0.00664(19) -0.00063(18)
O11 0.0199(7) 0.0454(8) 0.0444(8) -0.0144(6) -0.0018(6) -0.0071(6)
O12 0.0330(7) 0.0431(8) 0.0286(7) -0.0118(6) -0.0145(6) 0.0038(6)
C13 0.0199(9) 0.0316(10) 0.0316(10) -0.0111(8) -0.0087(8) 0.0038(8)
C14 0.0293(10) 0.0383(12) 0.0377(11) -0.0122(9) 0.0011(9) 0.0014(9)
C15 0.0405(12) 0.0474(13) 0.0409(12) -0.0224(10) -0.0040(10) 0.0069(10)
C16 0.0402(12) 0.0339(12) 0.0510(13) -0.0157(10) -0.0186(11) 0.0065(10)
C17 0.0434(12) 0.0329(11) 0.0441(12) -0.0047(9) -0.0094(10) -0.0035(10)
C18 0.0335(11) 0.0367(11) 0.0315(10) -0.0073(8) -0.0073(9) 0.0009(9)
C19 0.0672(17) 0.0466(15) 0.0720(17) -0.0288(13) -0.0179(14) -0.0002(13)
C20 0.0267(10) 0.0469(12) 0.0251(9) -0.0157(8) -0.0024(8) -0.0018(9)
C21 0.0269(10) 0.0305(10) 0.0252(9) -0.0043(7) -0.0074(8) -0.0009(8)
C22 0.0233(9) 0.0310(10) 0.0292(10) -0.0050(8) -0.0038(8) -0.0029(8)
S23 0.0321(3) 0.0315(3) 0.0296(3) -0.0049(2) 0.0050(2) -0.0041(2)
O24 0.0697(11) 0.0393(8) 0.0297(7) -0.0087(6) 0.0093(7) -0.0208(8)
O25 0.0289(8) 0.0440(9) 0.0656(10) 0.0041(8) 0.0082(7) 0.0055(7)
C26 0.0273(10) 0.0266(10) 0.0271(9) -0.0013(7) 0.0004(8) -0.0009(8)
C27 0.0418(12) 0.0453(13) 0.0353(11) -0.0058(9) -0.0076(10) -0.0110(10)
C28 0.0634(15) 0.0468(13) 0.0238(10) -0.0019(9) -0.0050(10) -0.0018(12)
C29 0.0453(13) 0.0238(10) 0.0366(11) 0.0008(8) 0.0075(10) 0.0023(9)
C30 0.0290(11) 0.0321(11) 0.0465(12) -0.0045(9) 0.0015(9) -0.0017(9)
C31 0.0303(10) 0.0327(11) 0.0304(10) -0.0037(8) -0.0056(9) -0.0008(8)
C32 0.0747(18) 0.0439(14) 0.0465(14) 0.0029(11) 0.0234(13) -0.0035(13)

loop_
_atom_type_symbol
_atom_type_description
_atom_type_scat_dispersion_real
_atom_type_scat_dispersion_imag
_atom_type_scat_source
C C 0.0033 0.0016 'International Tables Vol C Tables 4.2.6.8 and 6.1.1.4'
H H 0.0000 0.0000 'International Tables Vol C Tables 4.2.6.8 and 6.1.1.4'
N N 0.0061 0.0033 'International Tables Vol C Tables 4.2.6.8 and 6.1.1.4'
O O 0.0106 0.0060 'International Tables Vol C Tables 4.2.6.8 and 6.1.1.4'
S S 0.1246 0.1234 'International Tables Vol C Tables 4.2.6.8 and 6.1.1.4'

loop_
_geom_angle_atom_site_label_1
_geom_angle_atom_site_label_2
_geom_angle_atom_site_label_3
_geom_angle
C9 N1 C2 108.39(13)
C9 N1 S10 121.74(11)
C2 N1 S10 119.49(11)
N1 C2 C3 103.61(13)
N1 C2 C20 108.74(14)
C3 C2 C20 113.31(14)
C21 C3 C4 125.40(17)
C21 C3 C2 127.63(15)
C4 C3 C2 106.95(14)
C9 C4 C5 119.26(16)
C9 C4 C3 109.81(15)
C5 C4 C3 130.89(17)
C6 C5 C4 118.76(19)
C7 C6 C5 120.94(18)
C6 C7 C8 121.36(18)
C9 C8 C7 117.51(19)
C4 C9 C8 122.16(17)
C4 C9 N1 110.19(14)
C8 C9 N1 127.64(17)
O11 S10 O12 120.07(8)
O11 S10 N1 106.55(8)
O12 S10 N1 105.58(7)
O11 S10 C13 108.14(8)
O12 S10 C13 108.79(8)
N1 S10 C13 107.01(8)
C14 C13 C18 120.23(18)
C14 C13 S10 119.54(15)
C18 C13 S10 120.20(13)
C15 C14 C13 119.33(19)
C14 C15 C16 121.64(18)
C15 C16 C17 117.9(2)
C15 C16 C19 121.31(19)
C17 C16 C19 120.8(2)
C18 C17 C16 121.6(2)
C17 C18 C13 119.29(18)
C3 C21 C22 126.39(17)
C21 C22 S23 109.17(12)
O24 S23 O25 118.75(10)
O24 S23 C26 107.75(9)
O25 S23 C26 108.60(9)
O24 S23 C22 108.27(9)
O25 S23 C22 107.37(9)
C26 S23 C22 105.32(8)
C31 C26 C27 120.06(17)
C31 C26 S23 119.60(15)
C27 C26 S23 120.33(15)
C28 C27 C26 119.3(2)
C27 C28 C29 121.4(2)
C30 C29 C28 118.55(18)
C30 C29 C32 120.7(2)
C28 C29 C32 120.7(2)
C29 C30 C31 121.4(2)
C30 C31 C26 119.33(19)

loop_
_geom_bond_atom_site_label_1
_geom_bond_atom_site_label_2
_geom_bond_distance
N1 C9 1.433(2)
N1 C2 1.507(2)
N1 S10 1.6379(14)
C2 C3 1.516(2)
C2 C20 1.523(2)
C3 C21 1.331(2)
C3 C4 1.458(2)
C4 C9 1.384(2)
C4 C5 1.398(2)
C5 C6 1.385(3)
C6 C7 1.371(3)
C7 C8 1.387(3)
C8 C9 1.385(2)
S10 O11 1.4292(13)
S10 O12 1.4324(13)
S10 C13 1.7548(19)
C13 C14 1.383(2)
C13 C18 1.385(3)
C14 C15 1.376(3)
C15 C16 1.384(3)
C16 C17 1.385(3)
C16 C19 1.502(3)
C17 C18 1.377(3)
C21 C22 1.493(2)
C22 S23 1.7954(19)
S23 O24 1.4203(16)
S23 O25 1.4404(15)
S23 C26 1.7521(18)
C26 C31 1.387(3)
C26 C27 1.388(3)
C27 C28 1.380(3)
C28 C29 1.382(3)
C29 C30 1.377(3)
C29 C32 1.512(3)
C30 C31 1.384(3)
